data_4327944
loop_
_publ_author_name
'Sandrine Perruchas'
'Nicolas Desboeufs'
'S\'ebastien Maron'
'Xavier F. Le Goff'
'Alexandre Fargues'
'Alain Garcia'
'Thierry Gacoin'
'Jean-Pierre Boilot'

_publ_contact_author_address
;Laboratoire DCPH
Ecole Polytechnique
Route de Saclay
F91128 Palaiseau
France
;
_publ_contact_author_email xavier-frederic.legoff@polytechnique.edu
_publ_contact_author_fax 330169334440
_publ_contact_author_name 'Xavier F. Le Goff'
_publ_contact_author_phone 330169334413
_publ_section_title
;
 Siloxanol-Functionalized Copper Iodide Cluster as a Thermochromic
 Luminescent Building Block
;
_journal_name_full 'Inorganic Chemistry'
_journal_page_first 794
_journal_page_last 798
_journal_paper_doi 10.1021/ic200672r
_journal_volume 51
_journal_year 2012
_chemical_formula_moiety 'C56 H64 Cu4 I4 O10 P4 Si4, 4(C4 H8 O)'
_chemical_formula_sum 'C72 H96 Cu4 I4 O14 P4 Si4'
_chemical_formula_weight 2183.49
_chemical_name_systematic
; 
 ? 
;
_space_group_IT_number 88
_symmetry_cell_setting tetragonal
_symmetry_space_group_name_Hall '-I 4ad'
_symmetry_space_group_name_H-M 'I 41/a :2'
_atom_sites_solution_hydrogens geom
_atom_sites_solution_primary direct
_atom_sites_solution_secondary difmap
_audit_creation_date 2010-12-22
_audit_creation_method SHELXL-97
_cell_angle_alpha 90.00
_cell_angle_beta 90.00
_cell_angle_gamma 90.00
_cell_formula_units_Z 4
_cell_length_a 22.616(1)
_cell_length_b 22.616(1)
_cell_length_c 16.932(1)
_cell_measurement_reflns_used 4615
_cell_measurement_temperature 150.0(1)
_cell_measurement_theta_max 30.034
_cell_measurement_theta_min 0.998
_cell_volume 8660.4(7)
_computing_structure_refinement 'SHELXL-97 (Sheldrick, 1997)'
_computing_structure_solution 'SHELXS-97 (Sheldrick, 1990)'
_diffrn_ambient_temperature 150.0(1)
_diffrn_measured_fraction_theta_full 0.929
_diffrn_measured_fraction_theta_max 0.929
_diffrn_measurement_device_type KappaCCD
_diffrn_measurement_method 'phi and omega scans'
_diffrn_radiation_monochromator graphite
_diffrn_radiation_source 'fine-focus sealed tube'
_diffrn_radiation_type MoK\a
_diffrn_radiation_wavelength 0.71069
_diffrn_reflns_av_R_equivalents 0.0295
_diffrn_reflns_av_sigmaI/netI 0.0435
_diffrn_reflns_limit_h_max 20
_diffrn_reflns_limit_h_min -21
_diffrn_reflns_limit_k_max 16
_diffrn_reflns_limit_k_min -29
_diffrn_reflns_limit_l_max 17
_diffrn_reflns_limit_l_min -15
_diffrn_reflns_number 10900
_diffrn_reflns_theta_full 27.48
_diffrn_reflns_theta_max 27.48
_diffrn_reflns_theta_min 2.96
_exptl_absorpt_coefficient_mu 2.580
_exptl_absorpt_correction_T_max 0.6006
_exptl_absorpt_correction_T_min 0.5319
_exptl_absorpt_correction_type multi-scan
_exptl_crystal_colour Colorless
_exptl_crystal_density_diffrn 1.675
_exptl_crystal_description Block
_exptl_crystal_F_000 4336
_exptl_crystal_size_max 0.28
_exptl_crystal_size_mid 0.24
_exptl_crystal_size_min 0.22
_refine_diff_density_max 1.754
_refine_diff_density_min -0.812
_refine_diff_density_rms 0.107
_refine_ls_extinction_method none
_refine_ls_goodness_of_fit_ref 1.074
_refine_ls_hydrogen_treatment mixed
_refine_ls_matrix_type full
_refine_ls_number_parameters 237
_refine_ls_number_reflns 4618
_refine_ls_number_restraints 0
_refine_ls_restrained_S_all 1.074
_refine_ls_R_factor_all 0.0484
_refine_ls_R_factor_gt 0.0351
_refine_ls_shift/su_max 0.000
_refine_ls_shift/su_mean 0.000
_refine_ls_structure_factor_coef Fsqd
_refine_ls_weighting_details 'calc w=1/[\s^2^(Fo^2^)+(0.0597P)^2^+0.0000P] where P=(Fo^2^+2Fc^2^)/3'
_refine_ls_weighting_scheme calc
_refine_ls_wR_factor_gt 0.0990
_refine_ls_wR_factor_ref 0.1050
_reflns_number_gt 3665
_reflns_number_total 4618
_reflns_threshold_expression >2sigma(I)
_cod_data_source_file ic200672r_si_002.cif
_cod_data_source_block sp3-26a
_cod_original_sg_symbol_H-M 'I 41/a'
_cod_database_code 4327944

loop_
_symmetry_equiv_pos_as_xyz
'x, y, z'
'-y+3/4, x+1/4, z+1/4'
'-x+1/2, -y, z+1/2'
'y+3/4, -x+3/4, z+3/4'
'x+1/2, y+1/2, z+1/2'
'-y+5/4, x+3/4, z+3/4'
'-x+1, -y+1/2, z+1'
'y+5/4, -x+5/4, z+5/4'
'-x, -y, -z'
'y-3/4, -x-1/4, -z-1/4'
'x-1/2, y, -z-1/2'
'-y-3/4, x-3/4, -z-3/4'
'-x+1/2, -y+1/2, -z+1/2'
'y-1/4, -x+1/4, -z+1/4'
'x, y+1/2, -z'
'-y-1/4, x-1/4, -z-1/4'

loop_
_atom_site_label
_atom_site_type_symbol
_atom_site_fract_x
_atom_site_fract_y
_atom_site_fract_z
_atom_site_U_iso_or_equiv
_atom_site_adp_type
_atom_site_occupancy
_atom_site_symmetry_multiplicity
_atom_site_calc_flag
_atom_site_refinement_flags
I1 I -0.090095(10) 0.205350(11) 0.215153(14) 0.02843(11) Uani 1 1 d .
Cu1 Cu 0.02485(2) 0.19564(2) 0.18309(3) 0.02957(14) Uani 1 1 d .
P1 P 0.06740(4) 0.13199(4) 0.26701(6) 0.0256(2) Uani 1 1 d .
Si1 Si -0.00361(5) 0.17900(5) 0.50829(6) 0.0277(2) Uani 1 1 d .
O1 O 0.0000 0.2500 0.5120(2) 0.0443(11) Uani 1 2 d S
O2 O -0.06625(14) 0.15689(14) 0.54291(16) 0.0379(7) Uani 1 1 d .
H2O H -0.073(2) 0.163(2) 0.585(3) 0.057 Uiso 1 1 d .
O3 O 0.05218(14) 0.15453(14) 0.56045(19) 0.0373(7) Uani 1 1 d .
H3O H 0.073(2) 0.123(2) 0.551(3) 0.056 Uiso 1 1 d .
C1 C 0.06349(18) 0.15542(17) 0.3710(2) 0.0296(9) Uani 1 1 d .
H1A H 0.0907 0.1307 0.4026 0.036 Uiso 1 1 calc R
H1B H 0.0771 0.1969 0.3751 0.036 Uiso 1 1 calc R
C2 C 0.00111(17) 0.15071(18) 0.4059(2) 0.0320(9) Uani 1 1 d .
H2A H -0.0114 0.1088 0.4052 0.038 Uiso 1 1 calc R
H2B H -0.0267 0.1733 0.3722 0.038 Uiso 1 1 calc R
C3 C 0.14654(17) 0.12353(17) 0.2516(2) 0.0272(8) Uani 1 1 d .
C4 C 0.18711(19) 0.1603(2) 0.2888(2) 0.0391(10) Uani 1 1 d .
H4 H 0.1736 0.1888 0.3258 0.047 Uiso 1 1 calc R
C5 C 0.2469(2) 0.1558(2) 0.2726(3) 0.0498(12) Uani 1 1 d .
H5 H 0.2739 0.1819 0.2978 0.060 Uiso 1 1 calc R
C6 C 0.2671(2) 0.1152(2) 0.2219(3) 0.0522(13) Uani 1 1 d .
H6 H 0.3084 0.1112 0.2133 0.063 Uiso 1 1 calc R
C7 C 0.2281(2) 0.0791(2) 0.1822(3) 0.0570(14) Uani 1 1 d .
H7 H 0.2424 0.0516 0.1443 0.068 Uiso 1 1 calc R
C8 C 0.1676(2) 0.0829(2) 0.1974(3) 0.0475(12) Uani 1 1 d .
H8 H 0.1408 0.0576 0.1705 0.057 Uiso 1 1 calc R
C9 C 0.04070(17) 0.05634(17) 0.2650(2) 0.0292(8) Uani 1 1 d .
C10 C -0.0041(2) 0.0403(2) 0.2147(2) 0.0406(10) Uani 1 1 d .
H10 H -0.0213 0.0695 0.1816 0.049 Uiso 1 1 calc R
C11 C -0.0249(2) -0.0175(2) 0.2107(3) 0.0565(14) Uani 1 1 d .
H11 H -0.0561 -0.0275 0.1756 0.068 Uiso 1 1 calc R
C12 C -0.0001(3) -0.0601(2) 0.2580(3) 0.0537(14) Uani 1 1 d .
H12 H -0.0132 -0.0999 0.2543 0.064 Uiso 1 1 calc R
C13 C 0.0439(2) -0.0451(2) 0.3111(3) 0.0551(13) Uani 1 1 d .
H13 H 0.0602 -0.0743 0.3451 0.066 Uiso 1 1 calc R
C14 C 0.0642(2) 0.01298(19) 0.3143(3) 0.0416(10) Uani 1 1 d .
H14 H 0.0946 0.0232 0.3507 0.050 Uiso 1 1 calc R
O4 O 0.10607(17) 0.05181(15) 0.5179(2) 0.0592(9) Uani 1 1 d .
C15 C 0.0818(2) -0.0022(2) 0.5469(3) 0.0580(14) Uani 1 1 d .
H15A H 0.0556 -0.0204 0.5069 0.070 Uiso 1 1 calc R
H15B H 0.0586 0.0049 0.5957 0.070 Uiso 1 1 calc R
C16 C 0.1342(2) -0.0418(3) 0.5638(4) 0.0681(16) Uani 1 1 d .
H16A H 0.1235 -0.0841 0.5590 0.082 Uiso 1 1 calc R
H16B H 0.1505 -0.0344 0.6172 0.082 Uiso 1 1 calc R
C17 C 0.1772(3) -0.0230(3) 0.4997(3) 0.0696(17) Uani 1 1 d .
H17A H 0.1665 -0.0400 0.4477 0.084 Uiso 1 1 calc R
H17B H 0.2184 -0.0341 0.5130 0.084 Uiso 1 1 calc R
C18 C 0.1682(2) 0.0439(2) 0.5016(4) 0.0647(15) Uani 1 1 d .
H18A H 0.1927 0.0621 0.5435 0.078 Uiso 1 1 calc R
H18B H 0.1789 0.0618 0.4502 0.078 Uiso 1 1 calc R

loop_
_atom_site_aniso_label
_atom_site_aniso_U_11
_atom_site_aniso_U_22
_atom_site_aniso_U_33
_atom_site_aniso_U_23
_atom_site_aniso_U_13
_atom_site_aniso_U_12
I1 0.02443(15) 0.03140(16) 0.02947(19) 0.00214(10) 0.00107(9) -0.00336(10)
Cu1 0.0292(3) 0.0288(3) 0.0306(3) 0.0038(2) -0.00138(19) 0.0017(2)
P1 0.0256(5) 0.0272(5) 0.0241(5) -0.0002(4) 0.0007(4) 0.0012(4)
Si1 0.0332(6) 0.0262(6) 0.0238(6) -0.0009(4) 0.0002(4) 0.0032(4)
O1 0.068(3) 0.028(2) 0.037(2) 0.000 0.000 -0.001(2)
O2 0.0385(17) 0.0439(18) 0.0312(16) -0.0058(14) 0.0059(13) 0.0003(14)
O3 0.0370(17) 0.0396(18) 0.0354(17) -0.0071(13) -0.0047(13) 0.0114(13)
C1 0.037(2) 0.030(2) 0.021(2) -0.0004(15) -0.0052(16) -0.0039(17)
C2 0.032(2) 0.036(2) 0.028(2) -0.0043(17) 0.0027(16) -0.0004(17)
C3 0.028(2) 0.034(2) 0.020(2) 0.0015(15) -0.0011(15) 0.0032(16)
C4 0.031(2) 0.046(3) 0.041(3) -0.0083(19) 0.0012(18) -0.0005(19)
C5 0.030(2) 0.066(3) 0.054(3) -0.006(2) 0.000(2) -0.006(2)
C6 0.028(2) 0.069(4) 0.060(3) -0.008(3) 0.001(2) 0.003(2)
C7 0.037(3) 0.061(3) 0.073(3) -0.023(3) 0.014(2) 0.001(2)
C8 0.033(2) 0.050(3) 0.059(3) -0.012(2) 0.003(2) -0.001(2)
C9 0.032(2) 0.027(2) 0.029(2) 0.0001(16) 0.0045(16) 0.0024(16)
C10 0.042(3) 0.035(2) 0.044(3) 0.0008(19) 0.001(2) -0.008(2)
C11 0.060(3) 0.042(3) 0.067(3) -0.007(2) -0.004(3) -0.020(3)
C12 0.079(4) 0.027(2) 0.055(3) -0.003(2) 0.020(3) -0.010(2)
C13 0.068(4) 0.029(3) 0.068(3) 0.012(2) 0.011(3) 0.005(2)
C14 0.042(3) 0.035(2) 0.048(3) 0.003(2) 0.004(2) 0.003(2)
O4 0.059(2) 0.045(2) 0.074(2) 0.0018(17) 0.0101(19) 0.0117(17)
C15 0.049(3) 0.052(3) 0.073(3) 0.004(3) 0.006(3) 0.006(3)
C16 0.050(3) 0.057(4) 0.098(4) 0.028(3) -0.008(3) -0.001(3)
C17 0.065(4) 0.078(4) 0.066(4) 0.008(3) -0.004(3) 0.023(3)
C18 0.054(3) 0.059(4) 0.081(4) 0.004(3) -0.002(3) -0.005(3)

loop_
_atom_type_symbol
_atom_type_description
_atom_type_scat_dispersion_real
_atom_type_scat_dispersion_imag
_atom_type_scat_source
C C 0.0033 0.0016 'International Tables Vol C Tables 4.2.6.8 and 6.1.1.4'
H H 0.0000 0.0000 'International Tables Vol C Tables 4.2.6.8 and 6.1.1.4'
Cu Cu 0.3201 1.2651 'International Tables Vol C Tables 4.2.6.8 and 6.1.1.4'
I I -0.4742 1.8119 'International Tables Vol C Tables 4.2.6.8 and 6.1.1.4'
O O 0.0106 0.0060 'International Tables Vol C Tables 4.2.6.8 and 6.1.1.4'
P P 0.1023 0.0942 'International Tables Vol C Tables 4.2.6.8 and 6.1.1.4'
Si Si 0.0817 0.0704 'International Tables Vol C Tables 4.2.6.8 and 6.1.1.4'

loop_
_geom_angle_atom_site_label_1
_geom_angle_atom_site_label_2
_geom_angle_atom_site_label_3
_geom_angle
_geom_angle_site_symmetry_1
_geom_angle_site_symmetry_3
Cu1 I1 Cu1 61.825(17) . 14
Cu1 I1 Cu1 60.058(18) . 7_454
Cu1 I1 Cu1 60.910(17) 14 7_454
P1 Cu1 I1 110.05(3) . .
P1 Cu1 I1 109.22(3) . 12_666
I1 Cu1 I1 112.294(18) . 12_666
P1 Cu1 Cu1 139.74(3) . 7_454
I1 Cu1 Cu1 61.280(18) . 7_454
I1 Cu1 Cu1 110.146(11) 12_666 7_454
P1 Cu1 I1 99.69(3) . 7_454
I1 Cu1 I1 114.727(18) . 7_454
I1 Cu1 I1 110.075(17) 12_666 7_454
Cu1 Cu1 I1 58.664(18) 7_454 7_454
P1 Cu1 Cu1 140.37(3) . 12_666
I1 Cu1 Cu1 109.247(16) . 12_666
I1 Cu1 Cu1 58.909(19) 12_666 12_666
Cu1 Cu1 Cu1 60.476(10) 7_454 12_666
I1 Cu1 Cu1 58.443(15) 7_454 12_666
P1 Cu1 Cu1 153.11(4) . 14
I1 Cu1 Cu1 59.266(15) . 14
I1 Cu1 Cu1 60.648(19) 12_666 14
Cu1 Cu1 Cu1 60.476(10) 7_454 14
I1 Cu1 Cu1 107.183(16) 7_454 14
Cu1 Cu1 Cu1 59.05(2) 12_666 14
C9 P1 C3 103.03(18) . .
C9 P1 C1 105.84(17) . .
C3 P1 C1 102.39(18) . .
C9 P1 Cu1 116.83(13) . .
C3 P1 Cu1 113.55(12) . .
C1 P1 Cu1 113.66(13) . .
O1 Si1 O2 109.86(14) . .
O1 Si1 O3 106.09(15) . .
O2 Si1 O3 112.11(17) . .
O1 Si1 C2 112.25(19) . .
O2 Si1 C2 106.50(17) . .
O3 Si1 C2 110.12(17) . .
Si1 O1 Si1 175.5(3) 7_454 .
Si1 O2 H2O 118(4) . .
Si1 O3 H3O 127(3) . .
C2 C1 P1 113.1(3) . .
C2 C1 H1A 109.0 . .
P1 C1 H1A 109.0 . .
C2 C1 H1B 109.0 . .
P1 C1 H1B 109.0 . .
H1A C1 H1B 107.8 . .
C1 C2 Si1 113.0(3) . .
C1 C2 H2A 109.0 . .
Si1 C2 H2A 109.0 . .
C1 C2 H2B 109.0 . .
Si1 C2 H2B 109.0 . .
H2A C2 H2B 107.8 . .
C8 C3 C4 118.1(4) . .
C8 C3 P1 120.2(3) . .
C4 C3 P1 121.5(3) . .
C5 C4 C3 120.8(4) . .
C5 C4 H4 119.6 . .
C3 C4 H4 119.6 . .
C6 C5 C4 120.7(5) . .
C6 C5 H5 119.7 . .
C4 C5 H5 119.7 . .
C5 C6 C7 120.1(5) . .
C5 C6 H6 119.9 . .
C7 C6 H6 119.9 . .
C6 C7 C8 120.1(5) . .
C6 C7 H7 120.0 . .
C8 C7 H7 120.0 . .
C3 C8 C7 120.1(4) . .
C3 C8 H8 120.0 . .
C7 C8 H8 120.0 . .
C10 C9 C14 117.9(4) . .
C10 C9 P1 120.4(3) . .
C14 C9 P1 121.7(3) . .
C9 C10 C11 121.8(4) . .
C9 C10 H10 119.1 . .
C11 C10 H10 119.1 . .
C12 C11 C10 119.5(5) . .
C12 C11 H11 120.2 . .
C10 C11 H11 120.2 . .
C11 C12 C13 120.1(4) . .
C11 C12 H12 119.9 . .
C13 C12 H12 119.9 . .
C12 C13 C14 119.6(5) . .
C12 C13 H13 120.2 . .
C14 C13 H13 120.2 . .
C13 C14 C9 120.9(5) . .
C13 C14 H14 119.5 . .
C9 C14 H14 119.5 . .
C15 O4 C18 109.5(4) . .
O4 C15 C16 105.7(4) . .
O4 C15 H15A 110.6 . .
C16 C15 H15A 110.6 . .
O4 C15 H15B 110.6 . .
C16 C15 H15B 110.6 . .
H15A C15 H15B 108.7 . .
C15 C16 C17 101.7(4) . .
C15 C16 H16A 111.4 . .
C17 C16 H16A 111.4 . .
C15 C16 H16B 111.4 . .
C17 C16 H16B 111.4 . .
H16A C16 H16B 109.3 . .
C16 C17 C18 100.1(4) . .
C16 C17 H17A 111.7 . .
C18 C17 H17A 111.7 . .
C16 C17 H17B 111.7 . .
C18 C17 H17B 111.7 . .
H17A C17 H17B 109.5 . .
O4 C18 C17 104.9(4) . .
O4 C18 H18A 110.8 . .
C17 C18 H18A 110.8 . .
O4 C18 H18B 110.8 . .
C17 C18 H18B 110.8 . .
H18A C18 H18B 108.8 . .

loop_
_geom_bond_atom_site_label_1
_geom_bond_atom_site_label_2
_geom_bond_distance
_geom_bond_site_symmetry_2
I1 Cu1 2.6648(5) .
I1 Cu1 2.6747(5) 14
I1 Cu1 2.7361(6) 7_454
Cu1 P1 2.2398(11) .
Cu1 I1 2.6748(5) 12_666
Cu1 Cu1 2.7035(10) 7_454
Cu1 I1 2.7360(6) 7_454
Cu1 Cu1 2.7430(8) 12_666
Cu1 Cu1 2.7431(8) 14
P1 C9 1.815(4) .
P1 C3 1.819(4) .
P1 C1 1.841(4) .
Si1 O1 1.6091(11) .
Si1 O2 1.612(3) .
Si1 O3 1.637(3) .
Si1 C2 1.851(4) .
O1 Si1 1.6090(11) 7_454
O2 H2O 0.74(5) .
O3 H3O 0.87(5) .
C1 C2 1.533(5) .
C1 H1A 0.9900 .
C1 H1B 0.9900 .
C2 H2A 0.9900 .
C2 H2B 0.9900 .
C3 C8 1.383(6) .
C3 C4 1.389(6) .
C4 C5 1.383(6) .
C4 H4 0.9500 .
C5 C6 1.339(7) .
C5 H5 0.9500 .
C6 C7 1.377(7) .
C6 H6 0.9500 .
C7 C8 1.395(6) .
C7 H7 0.9500 .
C8 H8 0.9500 .
C9 C10 1.373(6) .
C9 C14 1.393(6) .
C10 C11 1.393(6) .
C10 H10 0.9500 .
C11 C12 1.372(7) .
C11 H11 0.9500 .
C12 C13 1.383(7) .
C12 H12 0.9500 .
C13 C14 1.393(6) .
C13 H13 0.9500 .
C14 H14 0.9500 .
O4 C15 1.427(6) .
O4 C18 1.444(6) .
C15 C16 1.512(7) .
C15 H15A 0.9900 .
C15 H15B 0.9900 .
C16 C17 1.519(8) .
C16 H16A 0.9900 .
C16 H16B 0.9900 .
C17 C18 1.527(8) .
C17 H17A 0.9900 .
C17 H17B 0.9900 .
C18 H18A 0.9900 .
C18 H18B 0.9900 .
